data_7058733
loop_
_publ_author_name
'Watanabe, Motonori'
'Goto, Kenta'
'Miyazaki, Takaaki'
'Shibahara, Masahiko'
'Chang, Yuan Jay'
'Chow, Tahsin J.'
'Ishihara, Tatsumi'

_publ_section_title
;
 Electrocatalytic hydrogen production using [FeFe]-hydrogenase mimics
 based on tetracene derivatives
;
_journal_issue 35
_journal_name_full 'New Journal of Chemistry'
_journal_page_first 13810
_journal_paper_doi 10.1039/C9NJ02790D
_journal_volume 43
_journal_year 2019
_chemical_formula_moiety 'C30 H8 Fe4 O12 S4'
_chemical_formula_sum 'C30 H8 Fe4 O12 S4'
_chemical_formula_weight 912.01
_space_group_crystal_system monoclinic
_space_group_IT_number 14
_space_group_name_Hall '-P 2ybc'
_space_group_name_H-M_alt 'P 1 21/c 1'
_symmetry_space_group_name_Hall '-P 2ybc'
_symmetry_space_group_name_H-M 'P 1 21/c 1'
_atom_sites_solution_hydrogens geom
_atom_sites_solution_primary direct
_atom_sites_solution_secondary difmap
_audit_update_record
;
2019-05-25 deposited with the CCDC.    2019-08-05 downloaded from the CCDC.
;
_cell_angle_alpha 90.0000
_cell_angle_beta 107.386(9)
_cell_angle_gamma 90.0000
_cell_formula_units_Z 2
_cell_length_a 12.232(5)
_cell_length_b 9.726(4)
_cell_length_c 13.980(5)
_cell_measurement_reflns_used 2574
_cell_measurement_temperature 123
_cell_measurement_theta_max 30.52
_cell_measurement_theta_min 2.59
_cell_volume 1587.2(11)
_computing_cell_refinement CrystalClear
_computing_data_collection 'CrystalClear (Rigaku Inc., 2008)'
_computing_data_reduction CrystalClear
_computing_molecular_graphics 'CrystalStructure 4.1'
_computing_publication_material 'CrystalStructure 4.1 (Rigaku, 2014)'
_computing_structure_refinement 'SHELXL2013 (Sheldrick, 2008)'
_computing_structure_solution 'Il Milione (Burla, et al., 2007)'
_diffrn_ambient_temperature 123
_diffrn_detector_area_resol_mean 14.222
_diffrn_measured_fraction_theta_full 0.990
_diffrn_measured_fraction_theta_max 0.979
_diffrn_measurement_device_type 'Rigaku Saturn724'
_diffrn_measurement_method \w
_diffrn_radiation_type 'Mo K\a'
_diffrn_radiation_wavelength 0.71075
_diffrn_reflns_av_R_equivalents 0.0425
_diffrn_reflns_Laue_measured_fraction_full 0.990
_diffrn_reflns_Laue_measured_fraction_max 0.979
_diffrn_reflns_limit_h_max 15
_diffrn_reflns_limit_h_min -15
_diffrn_reflns_limit_k_max 11
_diffrn_reflns_limit_k_min -12
_diffrn_reflns_limit_l_max 18
_diffrn_reflns_limit_l_min -18
_diffrn_reflns_number 9852
_diffrn_reflns_point_group_measured_fraction_full 0.990
_diffrn_reflns_point_group_measured_fraction_max 0.979
_diffrn_reflns_theta_full 25.242
_diffrn_reflns_theta_max 27.477
_diffrn_reflns_theta_min 3.054
_diffrn_standards_number 0
_exptl_absorpt_coefficient_mu 2.119
_exptl_absorpt_correction_T_max 0.959
_exptl_absorpt_correction_T_min 0.724
_exptl_absorpt_correction_type multi-scan
_exptl_absorpt_process_details 'REQAB (Rigaku, 1998)'
_exptl_crystal_colour blue
_exptl_crystal_density_diffrn 1.908
_exptl_crystal_density_method 'not measured'
_exptl_crystal_description platelet
_exptl_crystal_F_000 904.00
_exptl_crystal_size_max 0.200
_exptl_crystal_size_mid 0.200
_exptl_crystal_size_min 0.020
_refine_diff_density_max 0.75
_refine_diff_density_min -0.53
_refine_ls_extinction_method none
_refine_ls_goodness_of_fit_ref 1.129
_refine_ls_hydrogen_treatment constr
_refine_ls_number_parameters 226
_refine_ls_number_reflns 3560
_refine_ls_number_restraints 0
_refine_ls_R_factor_all 0.0554
_refine_ls_R_factor_gt 0.0465
_refine_ls_shift/su_max 0.001
_refine_ls_structure_factor_coef Fsqd
_refine_ls_weighting_details 'w = 1/[\s^2^(Fo^2^)+(0.0220P)^2^+3.7570P] where P=(Fo^2^+2Fc^2^)/3'
_refine_ls_weighting_scheme calc
_refine_ls_wR_factor_gt 0.0877
_refine_ls_wR_factor_ref 0.0926
_reflns_number_gt 3125
_reflns_number_total 3560
_reflns_threshold_expression F^2^>2.0\s(F^2^)
_cod_data_source_file c9nj02790d2.cif
_cod_data_source_block goto1605b
_cod_depositor_comments 'Adding full bibliography for 7058732--7058733.cif.'
_cod_original_cell_volume 1587.1(11)
_cod_database_code 7058733
_shelxl_res_file
;

    shelxl.res created by SHELXL-2014/7

TITL goto1605b
CELL  0.71075 12.23150 9.72590 13.97960 90.00000 107.38600 90.00000
ZERR  2 0.00450 0.00430 0.00540 0.00000 0.00880 0.00000
LATT 1
SYMM    -X, .50+Y, .50-Z
SFAC C H FE O S
UNIT 60 16 8 24 8
L.S. 20
FMAP 2
PLAN -25
WPDB -2
HTAB
BOND $H
CONF
LIST 4
TEMP -149.8
ACTA
SIZE 0.200 0.200 0.020
WGHT    0.022000    3.757000
FVAR       1.35623
FE1   3    0.714538    0.360934    0.120007    11.00000    0.01849    0.01577 =
         0.01634   -0.00107    0.00460   -0.00176
FE2   3    0.850778    0.190218    0.082193    11.00000    0.01645    0.01989 =
         0.01968   -0.00271    0.00553   -0.00142
S1    5    0.736337    0.144778    0.176989    11.00000    0.01783    0.01653 =
         0.01549    0.00023    0.00327   -0.00164
S2    5    0.686536    0.257670   -0.028725    11.00000    0.01872    0.01897 =
         0.01577   -0.00022    0.00571   -0.00287
O1    4    0.892410   -0.093590    0.027888    11.00000    0.04015    0.02111 =
         0.03242   -0.00327    0.01214   -0.00021
O2    4    0.471607    0.422746    0.095270    11.00000    0.02347    0.02855 =
         0.03623    0.00322    0.01005    0.00214
O3    4    0.961373    0.351554   -0.041157    11.00000    0.04041    0.03294 =
         0.05480    0.00370    0.02966   -0.00522
O5    4    0.778823    0.618485    0.040570    11.00000    0.04910    0.03461 =
         0.03548    0.01148   -0.00130   -0.02001
O17   4    0.836524    0.452237    0.324091    11.00000    0.04637    0.03179 =
         0.01915   -0.00440    0.00055   -0.00398
O18   4    1.045724    0.223873    0.264171    11.00000    0.02511    0.07407 =
         0.03010   -0.00847   -0.00177   -0.00694
C1    1    0.621609   -0.090369    0.171554    11.00000    0.01707    0.01607 =
         0.01204   -0.00086    0.00515    0.00272
C2    1    0.522348   -0.177905    0.140843    11.00000    0.01969    0.01243 =
         0.01544   -0.00117    0.00895   -0.00014
C4    1    0.753055    0.518915    0.070516    11.00000    0.02712    0.02625 =
         0.01938   -0.00401    0.00166   -0.00396
C5    1    0.549864    0.046470    0.016550    11.00000    0.01344    0.01487 =
         0.01334   -0.00386    0.00422    0.00075
C6    1    0.711202   -0.126318    0.261121    11.00000    0.01767    0.02032 =
         0.01973    0.00113    0.00224    0.00279
AFIX  43
H6    2    0.777180   -0.069434    0.282476    11.00000   -1.20000
AFIX   0
C7    1    0.436646   -0.150734    0.049479    11.00000    0.01676    0.01385 =
         0.01463   -0.00155    0.00567   -0.00160
C8    1    0.628080    0.026372    0.113460    11.00000    0.01305    0.01458 =
         0.01735   -0.00230    0.00581   -0.00056
C9    1    0.704018   -0.238893    0.315722    11.00000    0.02499    0.02014 =
         0.01735    0.00278    0.00257    0.00602
AFIX  43
H9    2    0.766175   -0.263200    0.372451    11.00000   -1.20000
AFIX   0
C10   1    0.515497   -0.290664    0.204839    11.00000    0.02333    0.01803 =
         0.01609   -0.00034    0.00666   -0.00226
AFIX  43
H10   2    0.448189   -0.345533    0.188756    11.00000   -1.20000
AFIX   0
C11   1    0.787554    0.416318    0.245179    11.00000    0.02746    0.01582 =
         0.02309    0.00096    0.00581   -0.00003
C12   1    0.603287   -0.320575    0.287960    11.00000    0.02872    0.01812 =
         0.01857    0.00438    0.00775    0.00045
AFIX  43
H12   2    0.597216   -0.397290    0.328131    11.00000   -1.20000
AFIX   0
C13   1    0.877599    0.017173    0.047736    11.00000    0.01921    0.02791 =
         0.01995    0.00003    0.00543   -0.00341
C14   1    0.920471    0.288032    0.007119    11.00000    0.01903    0.02322 =
         0.03477   -0.00594    0.00975   -0.00129
C15   1    0.566657    0.400085    0.108671    11.00000    0.02797    0.01586 =
         0.02045   -0.00153    0.00842   -0.00429
C16   1    0.970258    0.209422    0.193427    11.00000    0.02586    0.03689 =
         0.03313   -0.00657    0.01692   -0.00392
HKLF 4
 
REM  goto1605b
REM R1 =  0.0465 for    3125 Fo > 4sig(Fo)  and  0.0554 for all    3560 data
REM    226 parameters refined using      0 restraints
 
END  
     
WGHT      0.0220      3.7542 

REM No hydrogen bonds found for HTAB generation

REM Highest difference peak  0.746,  deepest hole -0.530,  1-sigma level  0.120
Q1    1   0.5000  0.0000  0.0000  10.50000  0.05    0.75
Q2    1   0.4535 -0.0878  0.0265  11.00000  0.05    0.46
Q3    1   0.6771  0.3548  0.0180  11.00000  0.05    0.45
Q4    1   0.6802 -0.1799  0.2949  11.00000  0.05    0.45
Q5    1   0.7375  0.2218 -0.1118  11.00000  0.05    0.45
Q6    1   0.5850  0.0365  0.0467  11.00000  0.05    0.45
Q7    1   0.8697  0.2980  0.1410  11.00000  0.05    0.44
Q8    1   0.7237  0.2191  0.3034  11.00000  0.05    0.43
Q9    1   0.8028  0.2954 -0.1065  11.00000  0.05    0.43
Q10   1   0.9647  0.2405  0.2939  11.00000  0.05    0.43
Q11   1   0.6730 -0.1081  0.2200  11.00000  0.05    0.42
Q12   1   0.8827  0.2402  0.2948  11.00000  0.05    0.42
Q13   1   0.7577  0.4484  0.3216  11.00000  0.05    0.41
Q14   1   0.5630  0.1188 -0.0863  11.00000  0.05    0.40
Q15   1   1.1140  0.3774  0.2254  11.00000  0.05    0.40
Q16   1   0.5473  0.4394 -0.0010  11.00000  0.05    0.40
Q17   1   0.6990  0.5043  0.1007  11.00000  0.05    0.39
Q18   1   0.6249 -0.0365 -0.0583  11.00000  0.05    0.38
Q19   1   0.8064  0.3313  0.1915  11.00000  0.05    0.38
Q20   1   0.7191  0.4189 -0.1118  11.00000  0.05    0.37
Q21   1   0.6674  0.1298 -0.1574  11.00000  0.05    0.37
Q22   1   0.4758  0.3395  0.1072  11.00000  0.05    0.37
Q23   1   0.8946 -0.0650  0.3522  11.00000  0.05    0.37
Q24   1   1.1045  0.1773  0.1632  11.00000  0.05    0.37
Q25   1   0.5193  0.1792 -0.0605  11.00000  0.05    0.37
;

loop_
_symmetry_equiv_pos_site_id
_space_group_symop_operation_xyz
1 +X,+Y,+Z
2 -X,1/2+Y,1/2-Z
3 -X,-Y,-Z
4 +X,1/2-Y,1/2+Z

loop_
_atom_site_label
_atom_site_type_symbol
_atom_site_fract_x
_atom_site_fract_y
_atom_site_fract_z
_atom_site_U_iso_or_equiv
_atom_site_adp_type
_atom_site_occupancy
_atom_site_site_symmetry_multiplicity
_atom_site_calc_flag
_atom_site_refinement_flags
Fe1 Fe 0.85078(4) 0.19022(5) 0.08219(4) 0.01864(13) Uani 1 4 d .
Fe2 Fe 0.71454(4) 0.36093(5) 0.12001(3) 0.01700(13) Uani 1 4 d .
S1 S 0.73634(7) 0.14478(9) 0.17699(6) 0.01699(18) Uani 1 4 d .
S2 S 0.68654(7) 0.25767(9) -0.02873(6) 0.01770(19) Uani 1 4 d .
O1 O 0.8924(2) -0.0936(3) 0.02789(19) 0.0309(6) Uani 1 4 d .
O2 O 1.0457(2) 0.2239(4) 0.2642(2) 0.0453(8) Uani 1 4 d .
O3 O 0.9614(3) 0.3515(3) -0.0412(2) 0.0393(7) Uani 1 4 d .
O4 O 0.8365(3) 0.4522(3) 0.32409(18) 0.0345(7) Uani 1 4 d .
O5 O 0.7788(3) 0.6185(3) 0.0406(2) 0.0428(8) Uani 1 4 d .
O6 O 0.4716(2) 0.4228(3) 0.0953(2) 0.0292(6) Uani 1 4 d .
C1 C 0.6281(3) 0.0264(3) 0.1135(2) 0.0147(7) Uani 1 4 d .
C2 C 0.6216(3) -0.0904(4) 0.1716(2) 0.0149(6) Uani 1 4 d .
C3 C 0.7112(3) -0.1263(4) 0.2611(2) 0.0200(7) Uani 1 4 d .
C4 C 0.7040(3) -0.2389(4) 0.3157(3) 0.0216(7) Uani 1 4 d .
C5 C 0.6033(3) -0.3206(4) 0.2880(3) 0.0217(7) Uani 1 4 d .
C6 C 0.5155(3) -0.2907(4) 0.2048(2) 0.0190(7) Uani 1 4 d .
C7 C 0.5223(3) -0.1779(3) 0.1408(2) 0.0150(7) Uani 1 4 d .
C8 C 0.4366(3) -0.1507(3) 0.0495(2) 0.0149(6) Uani 1 4 d .
C9 C 0.5499(3) 0.0465(3) 0.0165(2) 0.0138(6) Uani 1 4 d .
C10 C 0.8776(3) 0.0172(4) 0.0477(3) 0.0224(8) Uani 1 4 d .
C11 C 0.9703(3) 0.2094(4) 0.1934(3) 0.0302(9) Uani 1 4 d .
C12 C 0.9205(3) 0.2880(4) 0.0071(3) 0.0253(8) Uani 1 4 d .
C13 C 0.7875(3) 0.4163(4) 0.2452(3) 0.0225(8) Uani 1 4 d .
C14 C 0.7531(3) 0.5189(4) 0.0705(3) 0.0254(8) Uani 1 4 d .
C15 C 0.5667(3) 0.4001(4) 0.1087(3) 0.0212(7) Uani 1 4 d .
H3 H 0.77718 -0.06943 0.28248 0.0240 Uiso 1 4 calc R
H4 H 0.76617 -0.2632 0.37245 0.0260 Uiso 1 4 calc R
H5 H 0.59722 -0.39729 0.32813 0.0260 Uiso 1 4 calc R
H6 H 0.44819 -0.34553 0.18876 0.0228 Uiso 1 4 calc R

loop_
_atom_site_aniso_label
_atom_site_aniso_U_11
_atom_site_aniso_U_22
_atom_site_aniso_U_33
_atom_site_aniso_U_12
_atom_site_aniso_U_13
_atom_site_aniso_U_23
Fe1 0.0164(3) 0.0199(3) 0.0197(3) -0.0014(2) 0.00553(19) -0.0027(2)
Fe2 0.0185(3) 0.0158(3) 0.0163(2) -0.00176(19) 0.00460(19) -0.00107(19)
S1 0.0178(4) 0.0165(4) 0.0155(4) -0.0016(3) 0.0033(3) 0.0002(3)
S2 0.0187(4) 0.0190(4) 0.0158(4) -0.0029(3) 0.0057(3) -0.0002(3)
O1 0.0401(17) 0.0211(15) 0.0324(14) -0.0002(13) 0.0121(12) -0.0033(12)
O2 0.0251(15) 0.074(2) 0.0301(15) -0.0069(16) -0.0018(13) -0.0085(16)
O3 0.0404(18) 0.0329(17) 0.0548(19) -0.0052(14) 0.0297(15) 0.0037(15)
O4 0.0464(17) 0.0318(16) 0.0192(13) -0.0040(14) 0.0006(12) -0.0044(12)
O5 0.0491(19) 0.0346(18) 0.0355(16) -0.0200(15) -0.0013(14) 0.0115(14)
O6 0.0235(14) 0.0285(15) 0.0362(15) 0.0021(12) 0.0101(12) 0.0032(12)
C1 0.0131(15) 0.0146(17) 0.0174(15) -0.0006(13) 0.0058(13) -0.0023(13)
C2 0.0171(16) 0.0161(17) 0.0120(14) 0.0027(13) 0.0052(12) -0.0009(13)
C3 0.0177(17) 0.0203(19) 0.0197(16) 0.0028(14) 0.0022(13) 0.0011(14)
C4 0.0250(19) 0.0201(19) 0.0174(16) 0.0060(15) 0.0026(14) 0.0028(14)
C5 0.0287(19) 0.0181(19) 0.0186(16) 0.0004(15) 0.0077(14) 0.0044(14)
C6 0.0233(18) 0.0180(18) 0.0161(16) -0.0023(14) 0.0067(13) -0.0003(14)
C7 0.0197(17) 0.0124(16) 0.0154(15) -0.0001(13) 0.0089(13) -0.0012(13)
C8 0.0168(16) 0.0138(16) 0.0146(15) -0.0016(13) 0.0057(12) -0.0015(13)
C9 0.0134(15) 0.0149(17) 0.0133(14) 0.0008(13) 0.0042(12) -0.0039(13)
C10 0.0192(18) 0.028(2) 0.0199(17) -0.0034(16) 0.0054(14) 0.0000(15)
C11 0.026(2) 0.037(2) 0.033(2) -0.0039(18) 0.0169(17) -0.0066(18)
C12 0.0190(18) 0.023(2) 0.035(2) -0.0013(16) 0.0098(16) -0.0059(17)
C13 0.0275(19) 0.0158(18) 0.0231(18) -0.0000(15) 0.0058(15) 0.0010(14)
C14 0.027(2) 0.026(2) 0.0194(17) -0.0040(17) 0.0017(15) -0.0040(16)
C15 0.028(2) 0.0159(18) 0.0204(16) -0.0043(15) 0.0084(14) -0.0015(14)

loop_
_atom_type_symbol
_atom_type_description
_atom_type_scat_dispersion_real
_atom_type_scat_dispersion_imag
_atom_type_scat_source
C C 0.0033 0.0016
;
International Tables for Crystallography
(Vol. C, Tables 4.2.6.8 and 6.1.1.4)
;
H H 0.0000 0.0000
;
International Tables for Crystallography
(Vol. C, Table 6.1.1.4)
;
Fe Fe 0.3463 0.8444
;
International Tables for Crystallography
(Vol. C, Tables 4.2.6.8 and 6.1.1.4)
;
O O 0.0106 0.0060
;
International Tables for Crystallography
(Vol. C, Tables 4.2.6.8 and 6.1.1.4)
;
S S 0.1246 0.1234
;
International Tables for Crystallography
(Vol. C, Tables 4.2.6.8 and 6.1.1.4)
;

loop_
_geom_angle_atom_site_label_1
_geom_angle_atom_site_label_2
_geom_angle_atom_site_label_3
_geom_angle
_geom_angle_publ_flag
_geom_angle_site_symmetry_1
_geom_angle_site_symmetry_3
Fe2 Fe1 S1 55.68(3) yes . .
Fe2 Fe1 S2 55.86(3) yes . .
Fe2 Fe1 C10 148.67(12) yes . .
Fe2 Fe1 C11 99.66(15) yes . .
Fe2 Fe1 C12 103.38(13) yes . .
S1 Fe1 S2 82.97(5) yes . .
S1 Fe1 C10 99.74(13) yes . .
S1 Fe1 C11 89.94(15) yes . .
S1 Fe1 C12 159.00(13) yes . .
S2 Fe1 C10 106.57(10) yes . .
S2 Fe1 C11 153.95(14) yes . .
S2 Fe1 C12 85.69(11) yes . .
C10 Fe1 C11 99.32(17) yes . .
C10 Fe1 C12 100.41(18) yes . .
C11 Fe1 C12 92.58(18) yes . .
Fe1 Fe2 S1 55.86(4) yes . .
Fe1 Fe2 S2 55.74(3) yes . .
Fe1 Fe2 C13 103.60(13) yes . .
Fe1 Fe2 C14 102.47(14) yes . .
Fe1 Fe2 C15 145.88(11) yes . .
S1 Fe2 S2 83.00(4) yes . .
S1 Fe2 C13 87.89(12) yes . .
S1 Fe2 C14 156.96(13) yes . .
S1 Fe2 C15 103.82(12) yes . .
S2 Fe2 C13 158.96(13) yes . .
S2 Fe2 C14 90.62(12) yes . .
S2 Fe2 C15 98.13(11) yes . .
C13 Fe2 C14 90.42(16) yes . .
C13 Fe2 C15 102.46(17) yes . .
C14 Fe2 C15 98.97(17) yes . .
Fe1 S1 Fe2 68.46(3) yes . .
Fe1 S1 C1 109.62(13) yes . .
Fe2 S1 C1 116.04(11) yes . .
Fe1 S2 Fe2 68.40(3) yes . .
Fe1 S2 C8 118.82(11) yes . 3_655
Fe2 S2 C8 107.45(12) yes . 3_655
S1 C1 C2 113.2(2) yes . .
S1 C1 C9 125.2(3) yes . .
C2 C1 C9 121.5(3) yes . .
C1 C2 C3 122.5(3) yes . .
C1 C2 C7 119.4(3) yes . .
C3 C2 C7 118.1(3) yes . .
C2 C3 C4 121.8(3) yes . .
C3 C4 C5 119.8(3) yes . .
C4 C5 C6 120.9(3) yes . .
C5 C6 C7 121.3(3) yes . .
C2 C7 C6 117.9(3) yes . .
C2 C7 C8 119.4(3) yes . .
C6 C7 C8 122.7(3) yes . .
S2 C8 C7 113.6(3) yes 3_655 .
S2 C8 C9 124.8(2) yes 3_655 3_655
C7 C8 C9 121.6(3) yes . 3_655
C1 C9 C8 123.0(3) yes . 3_655
C1 C9 C9 118.2(3) yes . 3_655
C8 C9 C9 118.7(2) yes 3_655 3_655
Fe1 C10 O1 177.8(4) yes . .
Fe1 C11 O2 178.9(4) yes . .
Fe1 C12 O3 178.0(3) yes . .
Fe2 C13 O4 178.2(4) yes . .
Fe2 C14 O5 178.9(3) yes . .
Fe2 C15 O6 175.7(3) yes . .
C2 C3 H3 119.107 no . .
C4 C3 H3 119.104 no . .
C3 C4 H4 120.128 no . .
C5 C4 H4 120.116 no . .
C4 C5 H5 119.527 no . .
C6 C5 H5 119.526 no . .
C5 C6 H6 119.351 no . .
C7 C6 H6 119.353 no . .

loop_
_geom_bond_atom_site_label_1
_geom_bond_atom_site_label_2
_geom_bond_distance
_geom_bond_publ_flag
_geom_bond_site_symmetry_2
Fe1 Fe2 2.5179(10) yes .
Fe1 S1 2.2405(13) yes .
Fe1 S2 2.2380(11) yes .
Fe1 C10 1.807(4) yes .
Fe1 C11 1.797(3) yes .
Fe1 C12 1.808(4) yes .
Fe2 S1 2.2357(13) yes .
Fe2 S2 2.2414(12) yes .
Fe2 C13 1.793(3) yes .
Fe2 C14 1.805(4) yes .
Fe2 C15 1.808(4) yes .
S1 C1 1.779(3) yes .
S2 C8 1.782(4) yes 3_655
O1 C10 1.140(5) yes .
O2 C11 1.142(4) yes .
O3 C12 1.135(6) yes .
O4 C13 1.141(4) yes .
O5 C14 1.136(5) yes .
O6 C15 1.142(5) yes .
C1 C2 1.412(5) yes .
C1 C9 1.419(4) yes .
C2 C3 1.439(4) yes .
C2 C7 1.439(5) yes .
C3 C4 1.352(5) yes .
C4 C5 1.419(5) yes .
C5 C6 1.357(4) yes .
C6 C7 1.434(5) yes .
C7 C8 1.414(4) yes .
C8 C9 1.414(5) yes 3_655
C9 C9 1.477(4) yes 3_655
C3 H3 0.950 no .
C4 H4 0.950 no .
C5 H5 0.950 no .
C6 H6 0.950 no .

loop_
_geom_contact_atom_site_label_1
_geom_contact_atom_site_label_2
_geom_contact_distance
_geom_contact_publ_flag
_geom_contact_site_symmetry_2
S1 C3 2.940(4) no .
S1 C8 3.240(3) no 3_655
S2 O3 3.537(4) no .
S2 C1 3.221(4) no .
S2 C6 2.939(3) no 3_655
O2 C12 3.516(5) no .
O3 C11 3.531(5) no .
O4 C14 3.445(4) no .
O5 C13 3.446(5) no .
C1 C8 2.828(5) no .
C1 C10 3.441(5) no .
C2 C5 2.816(5) no .
C2 C9 2.864(4) no 3_655
C3 C6 2.789(5) no .
C4 C7 2.832(4) no .
C7 C9 2.871(5) no .
C8 C15 3.274(5) no 3_655
C11 C13 3.246(6) no .
C12 C14 3.332(6) no .
O1 O1 3.475(4) no 3_755
O1 O2 3.295(4) no 2_745
O1 O3 3.054(4) no 3_755
O1 O4 3.372(4) no 2_745
O1 O4 3.051(4) no 4_554
O1 O5 3.154(4) no 1_545
O1 C4 3.561(4) no 4_544
O1 C10 3.371(5) no 3_755
O1 C12 3.118(5) no 3_755
O2 O1 3.295(4) no 2_755
O2 O3 3.269(5) no 4_555
O2 O4 3.412(5) no 2_745
O2 O5 3.099(4) no 2_745
O2 C3 3.423(5) no 2_755
O2 C4 3.577(5) no 2_755
O2 C14 3.460(5) no 2_745
O3 O1 3.054(4) no 3_755
O3 O2 3.269(5) no 4_554
O3 O3 3.147(4) no 3_765
O3 O4 3.590(4) no 4_554
O3 O5 3.189(5) no 3_765
O4 O1 3.372(4) no 2_755
O4 O1 3.051(4) no 4_555
O4 O2 3.412(5) no 2_755
O4 O3 3.590(4) no 4_555
O4 C4 3.399(5) no 1_565
O4 C5 3.523(5) no 1_565
O4 C10 3.477(4) no 2_755
O4 C10 3.029(4) no 4_555
O4 C11 3.500(5) no 2_755
O4 C12 3.390(5) no 4_555
O5 O1 3.154(4) no 1_565
O5 O2 3.099(4) no 2_755
O5 O3 3.189(5) no 3_765
O5 O6 3.110(4) no 3_665
O5 C4 3.220(5) no 4_554
O6 O5 3.110(4) no 3_665
O6 O6 3.308(4) no 3_665
O6 C3 3.456(5) no 2_655
O6 C4 3.199(5) no 2_655
O6 C5 3.162(5) no 2_655
O6 C6 3.148(4) no 1_565
O6 C6 3.446(5) no 2_655
O6 C14 3.072(4) no 3_665
O6 C15 3.243(5) no 3_665
C3 O2 3.423(5) no 2_745
C3 O6 3.456(5) no 2_645
C4 O1 3.561(4) no 4_545
C4 O2 3.577(5) no 2_745
C4 O4 3.399(5) no 1_545
C4 O5 3.220(5) no 4_555
C4 O6 3.199(5) no 2_645
C5 O4 3.523(5) no 1_545
C5 O6 3.162(5) no 2_645
C5 C13 3.576(6) no 1_545
C5 C15 3.579(6) no 2_645
C6 O6 3.148(4) no 1_545
C6 O6 3.446(5) no 2_645
C6 C15 3.428(5) no 1_545
C6 C15 3.580(5) no 2_645
C10 O1 3.371(5) no 3_755
C10 O4 3.477(4) no 2_745
C10 O4 3.029(4) no 4_554
C11 O4 3.500(5) no 2_745
C12 O1 3.118(5) no 3_755
C12 O4 3.390(5) no 4_554
C13 C5 3.576(6) no 1_565
C14 O2 3.460(5) no 2_755
C14 O6 3.072(4) no 3_665
C15 O6 3.243(5) no 3_665
C15 C5 3.579(6) no 2_655
C15 C6 3.428(5) no 1_565
C15 C6 3.580(5) no 2_655
C15 C15 3.565(5) no 3_665
S1 H3 2.5149 no .
S2 H6 2.4995 no 3_655
C1 H3 2.6836 no .
C2 H4 3.2973 no .
C2 H6 3.3198 no .
C3 H5 3.2476 no .
C4 H6 3.2709 no .
C5 H3 3.2547 no .
C6 H4 3.2663 no .
C7 H3 3.3258 no .
C7 H5 3.2884 no .
C8 H6 2.6900 no .
H3 H4 2.2919 no .
H4 H5 2.3643 no .
H5 H6 2.2912 no .
S1 H6 3.3402 no 2_655
O1 H4 2.6535 no 4_544
O2 H3 3.1628 no 2_755
O2 H4 3.4035 no 2_755
O3 H3 3.5107 no 4_554
O4 H4 3.0339 no 1_565
O4 H5 3.2880 no 1_565
O5 H4 2.7039 no 4_554
O6 H4 3.5662 no 2_655
O6 H5 3.4761 no 2_655
O6 H6 2.6633 no 1_565
C1 H5 3.1870 no 2_655
C1 H6 3.4071 no 2_655
C2 H5 3.2708 no 2_655
C2 H6 3.3480 no 2_655
C3 H6 3.5449 no 2_655
C7 H5 3.1866 no 2_655
C8 H5 3.0981 no 2_655
C9 H5 3.2534 no 2_655
C9 H5 3.2079 no 4_544
C10 H4 3.4595 no 4_544
C13 H5 3.4153 no 1_565
C15 H5 3.5708 no 1_565
C15 H6 3.2317 no 1_565
H3 O2 3.1628 no 2_745
H3 O3 3.5107 no 4_555
H4 O1 2.6535 no 4_545
H4 O2 3.4035 no 2_745
H4 O4 3.0339 no 1_545
H4 O5 2.7039 no 4_555
H4 O6 3.5662 no 2_645
H4 C10 3.4595 no 4_545
H5 O4 3.2880 no 1_545
H5 O6 3.4761 no 2_645
H5 C1 3.1870 no 2_645
H5 C2 3.2708 no 2_645
H5 C7 3.1866 no 2_645
H5 C8 3.0981 no 2_645
H5 C9 3.2534 no 2_645
H5 C9 3.2079 no 4_545
H5 C13 3.4153 no 1_545
H5 C15 3.5708 no 1_545
H6 S1 3.3402 no 2_645
H6 O6 2.6633 no 1_545
H6 C1 3.4071 no 2_645
H6 C2 3.3480 no 2_645
H6 C3 3.5449 no 2_645
H6 C15 3.2317 no 1_545

loop_
_geom_torsion_atom_site_label_1
_geom_torsion_atom_site_label_2
_geom_torsion_atom_site_label_3
_geom_torsion_atom_site_label_4
_geom_torsion
_geom_torsion_publ_flag
_geom_torsion_site_symmetry_1
_geom_torsion_site_symmetry_3
_geom_torsion_site_symmetry_4
Fe2 Fe1 S1 Fe2 0.000(18) no . . .
Fe2 Fe1 S1 C1 111.13(5) no . . .
S1 Fe1 Fe2 S1 0.00(2) no . . .
S1 Fe1 Fe2 S2 -106.48(4) no . . .
S1 Fe1 Fe2 C13 77.89(4) no . . .
S1 Fe1 Fe2 C14 171.41(3) no . . .
S1 Fe1 Fe2 C15 -60.92(5) no . . .
Fe2 Fe1 S2 Fe2 -0.000(14) no . . .
Fe2 Fe1 S2 C8 -98.65(6) no . . 3_655
S2 Fe1 Fe2 S1 106.48(4) no . . .
S2 Fe1 Fe2 S2 -0.00(3) no . . .
S2 Fe1 Fe2 C13 -175.63(4) no . . .
S2 Fe1 Fe2 C14 -82.11(4) no . . .
S2 Fe1 Fe2 C15 45.56(5) no . . .
C10 Fe1 Fe2 S1 43.3(2) no . . .
C10 Fe1 Fe2 S2 -63.2(2) no . . .
C10 Fe1 Fe2 C13 121.2(2) no . . .
C10 Fe1 Fe2 C14 -145.3(2) no . . .
C10 Fe1 Fe2 C15 -17.6(2) no . . .
C11 Fe1 Fe2 S1 -83.25(15) no . . .
C11 Fe1 Fe2 S2 170.27(15) no . . .
C11 Fe1 Fe2 C13 -5.35(15) no . . .
C11 Fe1 Fe2 C14 88.16(15) no . . .
C11 Fe1 Fe2 C15 -144.17(15) no . . .
C12 Fe1 Fe2 S1 -178.27(11) no . . .
C12 Fe1 Fe2 S2 75.25(11) no . . .
C12 Fe1 Fe2 C13 -100.37(12) no . . .
C12 Fe1 Fe2 C14 -6.86(11) no . . .
C12 Fe1 Fe2 C15 120.81(12) no . . .
S1 Fe1 S2 Fe2 52.94(4) no . . .
S1 Fe1 S2 C8 -45.71(5) no . . 3_655
S2 Fe1 S1 Fe2 -53.10(3) no . . .
S2 Fe1 S1 C1 58.02(5) no . . .
C10 Fe1 S1 Fe2 -158.79(10) no . . .
C10 Fe1 S1 C1 -47.66(11) no . . .
C11 Fe1 S1 Fe2 101.77(14) no . . .
C11 Fe1 S1 C1 -147.10(14) no . . .
C12 Fe1 S1 Fe2 4.7(3) no . . .
C12 Fe1 S1 C1 115.8(3) no . . .
C10 Fe1 S2 Fe2 151.05(14) no . . .
C10 Fe1 S2 C8 52.40(15) no . . 3_655
C11 Fe1 S2 Fe2 -22.3(3) no . . .
C11 Fe1 S2 C8 -120.9(3) no . . 3_655
C12 Fe1 S2 Fe2 -109.36(13) no . . .
C12 Fe1 S2 C8 152.00(13) no . . 3_655
Fe1 Fe2 S1 Fe1 0.000(19) no . . .
Fe1 Fe2 S1 C1 -102.06(6) no . . .
Fe1 Fe2 S2 Fe1 -0.00(2) no . . .
Fe1 Fe2 S2 C8 114.77(5) no . . 3_655
S1 Fe2 S2 Fe1 -53.09(3) no . . .
S1 Fe2 S2 C8 61.67(4) no . . 3_655
S2 Fe2 S1 Fe1 52.98(3) no . . .
S2 Fe2 S1 C1 -49.07(5) no . . .
C13 Fe2 S1 Fe1 -108.01(14) no . . .
C13 Fe2 S1 C1 149.93(14) no . . .
C14 Fe2 S1 Fe1 -21.9(3) no . . .
C14 Fe2 S1 C1 -124.0(3) no . . .
C15 Fe2 S1 Fe1 149.68(11) no . . .
C15 Fe2 S1 C1 47.62(12) no . . .
C13 Fe2 S2 Fe1 11.9(4) no . . .
C13 Fe2 S2 C8 126.7(4) no . . 3_655
C14 Fe2 S2 Fe1 104.71(12) no . . .
C14 Fe2 S2 C8 -140.52(12) no . . 3_655
C15 Fe2 S2 Fe1 -156.14(12) no . . .
C15 Fe2 S2 C8 -41.37(13) no . . 3_655
Fe1 S1 C1 C2 126.82(19) no . . .
Fe1 S1 C1 C9 -56.7(3) no . . .
Fe2 S1 C1 C2 -158.23(16) no . . .
Fe2 S1 C1 C9 18.3(3) no . . .
Fe1 S2 C8 C7 -160.58(15) no . 3_655 3_655
Fe1 S2 C8 C9 18.7(3) no . 3_655 .
Fe2 S2 C8 C7 124.93(19) no . 3_655 3_655
Fe2 S2 C8 C9 -55.8(3) no . 3_655 .
S1 C1 C2 C3 -15.0(4) no . . .
S1 C1 C2 C7 165.1(2) no . . .
S1 C1 C9 C8 13.2(5) no . . 3_655
S1 C1 C9 C9 -167.0(2) no . . 3_655
C2 C1 C9 C8 -170.6(3) no . . 3_655
C2 C1 C9 C9 9.2(5) no . . 3_655
C9 C1 C2 C3 168.3(3) no . . .
C9 C1 C2 C7 -11.5(5) no . . .
C1 C2 C3 C4 -179.7(3) no . . .
C1 C2 C7 C6 -176.3(3) no . . .
C1 C2 C7 C8 4.3(5) no . . .
C3 C2 C7 C6 3.9(5) no . . .
C3 C2 C7 C8 -175.6(3) no . . .
C7 C2 C3 C4 0.2(5) no . . .
C2 C3 C4 C5 -3.5(6) no . . .
C3 C4 C5 C6 2.7(6) no . . .
C4 C5 C6 C7 1.6(6) no . . .
C5 C6 C7 C2 -4.8(5) no . . .
C5 C6 C7 C8 174.7(3) no . . .
C2 C7 C8 S2 -174.1(3) no . . 3_655
C2 C7 C8 C9 5.2(5) no . . 3_655
C6 C7 C8 S2 6.4(5) no . . 3_655
C6 C7 C8 C9 -174.3(3) no . . 3_655
S2 C8 C9 C1 -7.9(5) no 3_655 3_655 3_655
S2 C8 C9 C9 171.8(2) no 3_655 3_655 .
C7 C8 C9 C1 172.9(3) no . 3_655 3_655
C7 C8 C9 C9 -7.3(5) no . 3_655 .
C1 C9 C9 C1 180.0(3) no . 3_655 3_655
C1 C9 C9 C8 0.2(5) no . 3_655 .
C8 C9 C9 C1 -0.2(5) no 3_655 3_655 3_655
C8 C9 C9 C8 180.0(3) no 3_655 3_655 .
